data_4322638
loop_
_publ_author_name
'Tuqiang Chen'
'Eileen N. Duesler'
'Robert T. Paine'
'Heinrich N\"oth'

_publ_section_title
;
 Formation of Cage Compounds Containing Boron, Phosphorus, and Transition
 Metal Atoms
;
_journal_name_full 'Inorganic Chemistry'
_journal_page_first 490
_journal_page_last 495
_journal_paper_doi 10.1021/ic970965s
_journal_volume 37
_journal_year 1998
_chemical_formula_sum 'C30 H66 B2 N2 P4 Pd'
_chemical_formula_weight 706.75
_chemical_name_systematic
; 
 ? 
;
_space_group_IT_number 19
_symmetry_cell_setting orthorhombic
_symmetry_space_group_name_Hall 'P 2ac 2ab'
_symmetry_space_group_name_H-M 'P 21 21 21'
_atom_sites_solution_hydrogens geom
_atom_sites_solution_primary 'Patterson map interpretation'
_atom_sites_solution_secondary difmap
_audit_creation_method SHELXL
_cell_angle_alpha 90.00
_cell_angle_beta 90.00
_cell_angle_gamma 90.00
_cell_formula_units_Z 4
_cell_length_a 12.6060(10)
_cell_length_b 12.6180(10)
_cell_length_c 24.221(3)
_cell_measurement_reflns_used 38
_cell_measurement_temperature 293(2)
_cell_measurement_theta_max 11.21
_cell_measurement_theta_min 5.18
_cell_volume 3852.7(6)
_computing_cell_refinement 'Siemens XSCANS, 1991'
_computing_data_collection 'Siemens XSCANS, 1991'
_computing_data_reduction 'Siemens XSCANS, 1991'
_computing_molecular_graphics 'Siemens SHELXTl/PC Version 5.0, 1994'
_computing_publication_material 'Siemens SHELXTl/PC Version 5.0, 1994'
_computing_structure_refinement 'Siemens SHELXTl/PC Version 5.0, 1994'
_computing_structure_solution 'Siemens SHELXTl/PC Version 5.0, 1994'
_diffrn_ambient_temperature 293(2)
_diffrn_measurement_device 'Siemens Pr'
_diffrn_measurement_method \w
_diffrn_radiation_monochromator graphite
_diffrn_radiation_source 'normal-focus sealed tube'
_diffrn_radiation_type MoK\a
_diffrn_radiation_wavelength 0.71073
_diffrn_reflns_av_R_equivalents 0.0334
_diffrn_reflns_av_sigmaI/netI 0.1935
_diffrn_reflns_limit_h_max 14
_diffrn_reflns_limit_h_min -14
_diffrn_reflns_limit_k_max 15
_diffrn_reflns_limit_k_min -15
_diffrn_reflns_limit_l_max 28
_diffrn_reflns_limit_l_min -28
_diffrn_reflns_number 7582
_diffrn_reflns_theta_max 25.00
_diffrn_reflns_theta_min 1.68
_diffrn_standards_decay_% none
_diffrn_standards_interval_count 97
_diffrn_standards_number 3
_exptl_absorpt_coefficient_mu 0.668
_exptl_absorpt_correction_T_max 0.947
_exptl_absorpt_correction_T_min 0.887
_exptl_absorpt_correction_type 'semi-empirical \y-scans'
_exptl_crystal_colour orange
_exptl_crystal_density_diffrn 1.218
_exptl_crystal_density_meas ?
_exptl_crystal_description 'long rod'
_exptl_crystal_F_000 1504
_exptl_crystal_size_max 0.55
_exptl_crystal_size_mid 0.13
_exptl_crystal_size_min 0.11
_refine_diff_density_max 0.411
_refine_diff_density_min -0.451
_refine_diff_density_rms 0.058
_refine_ls_abs_structure_details 'Flack H D (1983), Acta Cryst. A39, 876-881'
_refine_ls_abs_structure_Flack -0.01(4)
_refine_ls_extinction_method none
_refine_ls_goodness_of_fit_all 1.022
_refine_ls_goodness_of_fit_obs 1.224
_refine_ls_hydrogen_treatment constr
_refine_ls_matrix_type full
_refine_ls_number_parameters 296
_refine_ls_number_reflns 6761
_refine_ls_number_restraints 0
_refine_ls_restrained_S_all 1.022
_refine_ls_restrained_S_obs 1.224
_refine_ls_R_factor_all 0.0947
_refine_ls_R_factor_obs 0.0396
_refine_ls_shift/esd_max 0.003
_refine_ls_shift/esd_mean 0.000
_refine_ls_structure_factor_coef Fsqd
_refine_ls_weighting_details
;  
 [0.00000+1.00000exp(5.00(sin\q/\l)^2^)]/ 
   [\s^2^(Fo^2^)+0.0000+0.0000*P+(0.0100P)^2^+0.0000sin\q/\l] 
 where P = 0.33333Fo^2^ + 0.66667Fc^2^ 
;
_refine_ls_weighting_scheme calc
_refine_ls_wR_factor_all 0.0792
_refine_ls_wR_factor_obs 0.0658
_reflns_number_observed 3372
_reflns_number_total 6761
_reflns_observed_criterion >2sigma(I)
_cod_data_source_file ic970965s_3.cif
_cod_data_source_block rtp965
_cod_depositor_comments
;
The following automatic conversions were performed:

'_exptl_crystal_density_meas' value 'none' was changed to '?' - the
value is perceived as not measured.

Automatic conversion script
Id: cif_fix_values 3008 2015-01-20 13:52:24Z robertas 
;
_cod_database_code 4322638
_cod_database_fobs_code 4322638

loop_
_symmetry_equiv_pos_as_xyz
'x, y, z'
'-x+1/2, -y, z+1/2'
'-x, y+1/2, -z+1/2'
'x+1/2, -y+1/2, -z'

loop_
_atom_site_aniso_label
_atom_site_aniso_U_11
_atom_site_aniso_U_22
_atom_site_aniso_U_33
_atom_site_aniso_U_23
_atom_site_aniso_U_13
_atom_site_aniso_U_12
Pd 0.0482(3) 0.0328(2) 0.0306(2) -0.0034(3) 0.0025(3) -0.0015(3)
P1 0.0517(12) 0.0423(9) 0.0322(9) -0.0038(10) 0.0041(8) 0.0049(13)
P2 0.0530(12) 0.0409(11) 0.0356(9) -0.0062(7) 0.0025(9) -0.0055(9)
P3 0.0528(13) 0.0409(10) 0.0379(10) -0.0042(8) 0.0064(10) -0.0031(10)
P4 0.0607(13) 0.0360(10) 0.0390(10) -0.0044(8) -0.0014(10) -0.0034(10)
N1 0.054(3) 0.053(3) 0.051(3) -0.005(3) -0.007(3) 0.012(4)
N2 0.060(4) 0.036(3) 0.035(3) 0.000(3) 0.008(3) 0.001(3)
B1 0.054(5) 0.046(5) 0.035(4) -0.002(4) 0.019(5) -0.009(4)
B2 0.025(4) 0.040(5) 0.055(5) -0.005(4) 0.005(4) -0.010(4)
C1 0.044(4) 0.081(5) 0.063(5) -0.016(4) -0.024(4) 0.024(4)
C5 0.043(4) 0.083(5) 0.077(5) -0.007(5) -0.021(4) 0.016(4)
C10 0.076(6) 0.044(5) 0.054(5) 0.003(4) 0.004(5) 0.004(4)
C11 0.117(8) 0.049(5) 0.078(6) 0.018(4) 0.021(5) 0.005(5)
C12 0.130(8) 0.058(6) 0.075(6) 0.015(5) -0.007(6) -0.002(6)
C13 0.102(7) 0.072(6) 0.053(5) 0.034(4) -0.003(5) -0.008(5)
C14 0.073(6) 0.048(4) 0.036(4) 0.005(3) 0.000(4) -0.008(4)
C15 0.084(7) 0.058(6) 0.106(7) -0.002(5) -0.009(6) -0.016(5)
C16 0.111(7) 0.051(4) 0.083(5) -0.001(4) 0.032(7) 0.013(6)
C17 0.130(7) 0.072(5) 0.057(4) 0.010(5) -0.029(5) -0.048(7)
C18 0.115(8) 0.088(7) 0.059(5) -0.008(5) 0.034(5) 0.006(6)
C19 0.056(5) 0.078(5) 0.045(4) -0.011(4) 0.010(4) -0.008(5)
C20 0.088(7) 0.096(6) 0.068(5) 0.018(5) -0.008(6) 0.021(6)
C21 0.064(5) 0.054(5) 0.055(5) -0.005(4) 0.007(5) -0.001(4)
C22 0.097(8) 0.064(6) 0.114(8) 0.012(6) -0.003(6) 0.017(5)
C23 0.071(6) 0.065(5) 0.040(4) 0.006(4) 0.009(4) -0.022(4)
C24 0.093(6) 0.091(6) 0.067(5) -0.026(6) 0.037(5) -0.024(6)
C25 0.081(6) 0.041(4) 0.071(5) -0.011(4) -0.018(5) 0.005(5)
C26 0.092(6) 0.067(5) 0.113(6) 0.035(5) -0.016(8) 0.005(6)
C27 0.077(6) 0.052(5) 0.042(4) 0.006(4) -0.011(4) -0.007(4)
C28 0.121(8) 0.084(7) 0.093(7) 0.031(6) -0.008(6) 0.036(7)
C29 0.082(6) 0.046(4) 0.051(5) 0.000(4) 0.004(4) -0.023(4)
C30 0.124(8) 0.095(7) 0.092(7) -0.011(6) -0.012(6) -0.066(7)

loop_
_atom_site_label
_atom_site_type_symbol
_atom_site_fract_x
_atom_site_fract_y
_atom_site_fract_z
_atom_site_U_iso_or_equiv
_atom_site_thermal_displace_type
_atom_site_occupancy
_atom_site_calc_flag
_atom_site_refinement_flags
_atom_site_disorder_group
Pd Pd 0.73619(4) 0.44332(4) 0.14039(2) 0.03721(13) Uani 1 d . .
P1 P 0.87061(13) 0.4413(2) 0.07060(6) 0.0421(4) Uani 1 d . .
P2 P 0.85561(15) 0.58664(13) 0.15980(7) 0.0432(5) Uani 1 d . .
P3 P 0.6435(2) 0.48591(14) 0.22058(7) 0.0439(5) Uani 1 d . .
P4 P 0.6460(2) 0.30544(14) 0.09584(7) 0.0452(5) Uani 1 d . .
N1 N 1.0450(4) 0.4352(5) 0.1597(2) 0.0527(14) Uani 1 d . .
N2 N 0.8272(4) 0.6751(4) 0.0423(2) 0.0435(14) Uani 1 d . .
B1 B 0.9477(6) 0.4725(5) 0.1368(3) 0.045(2) Uani 1 d . .
B2 B 0.8428(6) 0.5922(6) 0.0809(3) 0.040(2) Uani 1 d . .
C1 C 1.1009(5) 0.4929(6) 0.2068(3) 0.063(2) Uani 1 d . .
C2 C 1.1793 0.4197 0.2387 0.082(4) Uiso 0.50 d P .
H2A H 1.1393 0.3881 0.2682 0.098 Uiso 0.50 d P .
H2B H 1.2304 0.4656 0.2558 0.098 Uiso 0.50 d P .
C2' C 1.2216 0.4621 0.2128 0.082(4) Uiso 0.50 d P .
H2'A H 1.2404 0.4700 0.2510 0.098 Uiso 0.50 d P .
H2'B H 1.2617 0.5138 0.1925 0.098 Uiso 0.50 d P .
C3 C 1.2309 0.3461 0.2167 0.088(3) Uiso 0.50 d P .
H3A H 1.2642 0.3038 0.2447 0.106 Uiso 0.50 d P .
H3B H 1.2854 0.3751 0.1935 0.106 Uiso 0.50 d P .
C3' C 1.2572 0.3604 0.1956 0.088(3) Uiso 0.50 d P .
H3'A H 1.2600 0.3154 0.2275 0.106 Uiso 0.50 d P .
H3'B H 1.3283 0.3676 0.1820 0.106 Uiso 0.50 d P .
C4 C 1.1587 0.2789 0.1832 0.092(4) Uiso 0.50 d P .
H4A H 1.1049 0.2505 0.2071 0.111 Uiso 0.50 d P .
H4B H 1.1985 0.2203 0.1688 0.111 Uiso 0.50 d P .
C4' C 1.2020 0.3129 0.1584 0.092(4) Uiso 0.50 d P .
H4'A H 1.1914 0.2430 0.1731 0.111 Uiso 0.50 d P .
H4'B H 1.2503 0.3044 0.1281 0.111 Uiso 0.50 d P .
C5 C 1.0998(5) 0.3404(6) 0.1323(3) 0.068(2) Uani 1 d . .
C6 C 1.0182 0.5247 0.2501 0.090(4) Uiso 0.50 d P .
H6A H 0.9624 0.5639 0.2325 0.112 Uiso 0.50 d P .
H6B H 0.9893 0.4618 0.2666 0.112 Uiso 0.50 d P .
H6C H 1.0504 0.5678 0.2781 0.112 Uiso 0.50 d P .
C6' C 1.0371 0.4782 0.2600 0.090(4) Uiso 0.50 d P .
H6'A H 1.0707 0.5151 0.2899 0.112 Uiso 0.50 d P .
H6'B H 0.9668 0.5057 0.2547 0.112 Uiso 0.50 d P .
H6'C H 1.0332 0.4041 0.2685 0.112 Uiso 0.50 d P .
C7 C 1.1488 0.5960 0.1844 0.104(4) Uiso 0.50 d P .
H7A H 1.0943 0.6360 0.1660 0.130 Uiso 0.50 d P .
H7B H 1.1777 0.6373 0.2140 0.130 Uiso 0.50 d P .
H7C H 1.2040 0.5791 0.1585 0.130 Uiso 0.50 d P .
C7' C 1.1010 0.6120 0.1940 0.104(4) Uiso 0.50 d P .
H7'A H 1.1353 0.6503 0.2233 0.130 Uiso 0.50 d P .
H7'B H 1.1382 0.6240 0.1600 0.130 Uiso 0.50 d P .
H7'C H 1.0291 0.6362 0.1904 0.130 Uiso 0.50 d P .
C8 C 1.1716 0.3818 0.0862 0.094(3) Uiso 0.50 d P .
H8A H 1.1301 0.4206 0.0598 0.117 Uiso 0.50 d P .
H8B H 1.2251 0.4273 0.1014 0.117 Uiso 0.50 d P .
H8C H 1.2048 0.3226 0.0683 0.117 Uiso 0.50 d P .
C8' C 1.1386 0.3769 0.0756 0.094(3) Uiso 0.50 d P .
H8'A H 1.0803 0.4060 0.0551 0.117 Uiso 0.50 d P .
H8'B H 1.1927 0.4298 0.0799 0.117 Uiso 0.50 d P .
H8'C H 1.1671 0.3170 0.0562 0.117 Uiso 0.50 d P .
C9 C 1.0165 0.2690 0.1069 0.081(3) Uiso 0.50 d P .
H9A H 0.9753 0.3080 0.0805 0.101 Uiso 0.50 d P .
H9B H 1.0510 0.2107 0.0888 0.101 Uiso 0.50 d P .
H9C H 0.9708 0.2423 0.1354 0.101 Uiso 0.50 d P .
C9' C 1.0180 0.2542 0.1236 0.081(3) Uiso 0.50 d P .
H9'A H 0.9586 0.2821 0.1036 0.101 Uiso 0.50 d P .
H9'B H 1.0496 0.1974 0.1030 0.101 Uiso 0.50 d P .
H9'C H 0.9946 0.2281 0.1588 0.101 Uiso 0.50 d P .
C10 C 0.8273(6) 0.7893(6) 0.0630(3) 0.058(2) Uani 1 d . .
C11 C 0.7949(7) 0.8703(5) 0.0191(3) 0.081(3) Uani 1 d . .
H11A H 0.7184(7) 0.8685(5) 0.0153(3) 0.101 Uiso 1 calc R .
H11B H 0.8140(7) 0.9404(5) 0.0322(3) 0.101 Uiso 1 calc R .
C12 C 0.8426(8) 0.8548(6) -0.0359(3) 0.088(3) Uani 1 d . .
H12A H 0.8176(8) 0.9089(6) -0.0612(3) 0.110 Uiso 1 calc R .
H12B H 0.9192(8) 0.8594(6) -0.0336(3) 0.110 Uiso 1 calc R .
C13 C 0.8106(7) 0.7489(6) -0.0555(3) 0.076(3) Uani 1 d . .
H13A H 0.8401(7) 0.7385(6) -0.0921(3) 0.095 Uiso 1 calc R .
H13B H 0.7340(7) 0.7479(6) -0.0591(3) 0.095 Uiso 1 calc R .
C14 C 0.8439(6) 0.6549(5) -0.0193(3) 0.052(2) Uani 1 d . .
C15 C 0.9342(6) 0.8170(6) 0.0851(3) 0.083(3) Uani 1 d . .
H15A H 0.9545(6) 0.7661(6) 0.1126(3) 0.104 Uiso 1 calc R .
H15B H 0.9320(6) 0.8864(6) 0.1013(3) 0.104 Uiso 1 calc R .
H15C H 0.9850(6) 0.8162(6) 0.0556(3) 0.104 Uiso 1 calc R .
C16 C 0.7427(7) 0.8003(5) 0.1086(3) 0.082(3) Uani 1 d . .
H16A H 0.6743(7) 0.7823(5) 0.0939(3) 0.102 Uiso 1 calc R .
H16B H 0.7415(7) 0.8721(5) 0.1218(3) 0.102 Uiso 1 calc R .
H16C H 0.7595(7) 0.7534(5) 0.1386(3) 0.102 Uiso 1 calc R .
C17 C 0.7748(6) 0.5609(6) -0.0383(2) 0.086(3) Uani 1 d . .
H17A H 0.7015(6) 0.5766(6) -0.0313(2) 0.108 Uiso 1 calc R .
H17B H 0.7948(6) 0.4984(6) -0.0183(2) 0.108 Uiso 1 calc R .
H17C H 0.7850(6) 0.5493(6) -0.0771(2) 0.108 Uiso 1 calc R .
C18 C 0.9603(7) 0.6300(7) -0.0304(3) 0.088(3) Uani 1 d . .
H18A H 0.9820(7) 0.5713(7) -0.0079(3) 0.109 Uiso 1 calc R .
H18B H 1.0028(7) 0.6909(7) -0.0216(3) 0.109 Uiso 1 calc R .
H18C H 0.9694(7) 0.6123(7) -0.0687(3) 0.109 Uiso 1 calc R .
C19 C 0.7272(6) 0.4891(5) 0.2817(2) 0.060(2) Uani 1 d . .
H19A H 0.7835(6) 0.5405(5) 0.2763(2) 0.075 Uiso 1 calc R .
H19B H 0.6853(6) 0.5118(5) 0.3131(2) 0.075 Uiso 1 calc R .
C20 C 0.7753(7) 0.3830(6) 0.2940(3) 0.084(3) Uani 1 d . .
H20A H 0.8188(7) 0.3880(6) 0.3264(3) 0.105 Uiso 1 calc R .
H20B H 0.8181(7) 0.3608(6) 0.2633(3) 0.105 Uiso 1 calc R .
H20C H 0.7199(7) 0.3321(6) 0.3001(3) 0.105 Uiso 1 calc R .
C21 C 0.5861(6) 0.6179(5) 0.2187(3) 0.058(2) Uani 1 d . .
H21A H 0.5516(6) 0.6321(5) 0.2537(3) 0.072 Uiso 1 calc R .
H21B H 0.6424(6) 0.6695(5) 0.2140(3) 0.072 Uiso 1 calc R .
C22 C 0.5063(6) 0.6308(6) 0.1726(3) 0.092(3) Uani 1 d . .
H22A H 0.4783(6) 0.7016(6) 0.1733(3) 0.115 Uiso 1 calc R .
H22B H 0.4496(6) 0.5809(6) 0.1775(3) 0.115 Uiso 1 calc R .
H22C H 0.5404(6) 0.6183(6) 0.1378(3) 0.115 Uiso 1 calc R .
C23 C 0.5312(5) 0.4060(5) 0.2441(3) 0.059(2) Uani 1 d . .
H23A H 0.4781(5) 0.4067(5) 0.2152(3) 0.073 Uiso 1 calc R .
H23B H 0.5556(5) 0.3334(5) 0.2478(3) 0.073 Uiso 1 calc R .
C24 C 0.4765(6) 0.4365(7) 0.2980(3) 0.084(3) Uani 1 d . .
H24A H 0.4194(6) 0.3880(7) 0.3051(3) 0.105 Uiso 1 calc R .
H24B H 0.4488(6) 0.5071(7) 0.2949(3) 0.105 Uiso 1 calc R .
H24C H 0.5267(6) 0.4335(7) 0.3277(3) 0.105 Uiso 1 calc R .
C25 C 0.7254(6) 0.1863(5) 0.0849(3) 0.064(2) Uani 1 d . .
H25A H 0.6851(6) 0.1366(5) 0.0627(3) 0.081 Uiso 1 calc R .
H25B H 0.7888(6) 0.2051(5) 0.0644(3) 0.081 Uiso 1 calc R .
C26 C 0.7574(7) 0.1329(5) 0.1382(3) 0.091(2) Uani 1 d . .
H26A H 0.7988(7) 0.0709(5) 0.1301(3) 0.113 Uiso 1 calc R .
H26B H 0.6950(7) 0.1126(5) 0.1583(3) 0.113 Uiso 1 calc R .
H26C H 0.7987(7) 0.1810(5) 0.1601(3) 0.113 Uiso 1 calc R .
C27 C 0.6091(6) 0.3407(5) 0.0254(2) 0.057(2) Uani 1 d . .
H27A H 0.6722(6) 0.3614(5) 0.0052(2) 0.071 Uiso 1 calc R .
H27B H 0.5789(6) 0.2792(5) 0.0072(2) 0.071 Uiso 1 calc R .
C28 C 0.5298(7) 0.4306(7) 0.0240(3) 0.099(3) Uani 1 d . .
H28A H 0.5124(7) 0.4469(7) -0.0136(3) 0.124 Uiso 1 calc R .
H28B H 0.5600(7) 0.4920(7) 0.0413(3) 0.124 Uiso 1 calc R .
H28C H 0.4667(7) 0.4099(7) 0.0434(3) 0.124 Uiso 1 calc R .
C29 C 0.5204(6) 0.2493(5) 0.1253(3) 0.060(2) Uani 1 d . .
H29A H 0.5367(6) 0.2192(5) 0.1611(3) 0.074 Uiso 1 calc R .
H29B H 0.4714(6) 0.3074(5) 0.1313(3) 0.074 Uiso 1 calc R .
C30 C 0.4641(7) 0.1662(6) 0.0919(3) 0.104(3) Uani 1 d . .
H30A H 0.4014(7) 0.1438(6) 0.1111(3) 0.130 Uiso 1 calc R .
H30B H 0.5103(7) 0.1065(6) 0.0866(3) 0.130 Uiso 1 calc R .
H30C H 0.4447(7) 0.1951(6) 0.0567(3) 0.130 Uiso 1 calc R .

loop_
_atom_type_symbol
_atom_type_description
_atom_type_scat_dispersion_real
_atom_type_scat_dispersion_imag
_atom_type_scat_source
C C 0.0033 0.0016 'International Tables Vol C Tables 4.2.6.8 and 6.1.1.4'
H H 0.0000 0.0000 'International Tables Vol C Tables 4.2.6.8 and 6.1.1.4'
B B 0.0013 0.0007 'International Tables Vol C Tables 4.2.6.8 and 6.1.1.4'
N N 0.0061 0.0033 'International Tables Vol C Tables 4.2.6.8 and 6.1.1.4'
P P 0.1023 0.0942 'International Tables Vol C Tables 4.2.6.8 and 6.1.1.4'
Pd Pd -0.9988 1.0072 'International Tables Vol C Tables 4.2.6.8 and 6.1.1.4'

loop_
_geom_angle_atom_site_label_1
_geom_angle_atom_site_label_2
_geom_angle_atom_site_label_3
_geom_angle
_geom_angle_site_symmetry_1
_geom_angle_site_symmetry_3
_geom_angle_publ_flag
P3 Pd P4 108.17(7) . . ?
P3 Pd P1 161.16(7) . . ?
P4 Pd P1 90.60(7) . . ?
P3 Pd P2 88.72(6) . . ?
P4 Pd P2 162.71(6) . . ?
P1 Pd P2 72.68(6) . . ?
P3 Pd B1 119.5(2) . . ?
P4 Pd B1 124.6(2) . . ?
P1 Pd B1 43.8(2) . . ?
P2 Pd B1 44.12(15) . . ?
B1 P1 B2 77.5(3) . . ?
B1 P1 Pd 76.5(2) . . ?
B2 P1 Pd 76.8(2) . . ?
B2 P2 B1 77.9(3) . . ?
B2 P2 Pd 77.3(2) . . ?
B1 P2 Pd 76.0(2) . . ?
C21 P3 C19 103.4(3) . . ?
C21 P3 C23 101.8(3) . . ?
C19 P3 C23 102.0(3) . . ?
C21 P3 Pd 113.0(2) . . ?
C19 P3 Pd 113.1(2) . . ?
C23 P3 Pd 121.4(2) . . ?
C27 P4 C25 101.8(3) . . ?
C27 P4 C29 103.5(3) . . ?
C25 P4 C29 102.0(3) . . ?
C27 P4 Pd 111.9(2) . . ?
C25 P4 Pd 114.3(3) . . ?
C29 P4 Pd 121.0(2) . . ?
B1 N1 C1 122.0(6) . . ?
B1 N1 C5 118.4(5) . . ?
C1 N1 C5 119.3(5) . . ?
B2 N2 C10 118.7(5) . . ?
B2 N2 C14 120.2(5) . . ?
C10 N2 C14 118.5(5) . . ?
N1 B1 P1 133.9(5) . . ?
N1 B1 P2 130.6(5) . . ?
P1 B1 P2 95.1(4) . . ?
N1 B1 Pd 142.5(5) . . ?
P1 B1 Pd 59.8(2) . . ?
P2 B1 Pd 59.8(2) . . ?
N2 B2 P2 134.1(5) . . ?
N2 B2 P1 131.4(5) . . ?
P2 B2 P1 94.4(3) . . ?
N1 C1 C6' 109.2(5) . . ?
N1 C1 C6 108.9(4) . . ?
C6' C1 C6 25.52(12) . . ?
N1 C1 C7 108.8(5) . . ?
C6' C1 C7 127.4(5) . . ?
C6 C1 C7 106.7(4) . . ?
N1 C1 C7' 108.5(5) . . ?
C6' C1 C7' 106.7(4) . . ?
C6 C1 C7' 83.2(3) . . ?
C7 C1 C7' 25.47(13) . . ?
N1 C1 C2 112.4(5) . . ?
C6' C1 C2 81.0(3) . . ?
C6 C1 C2 104.3(4) . . ?
C7 C1 C2 115.4(4) . . ?
C7' C1 C2 132.8(5) . . ?
N1 C1 C2' 113.4(5) . . ?
C6' C1 C2' 113.6(4) . . ?
C6 C1 C2' 131.1(4) . . ?
C7 C1 C2' 82.1(3) . . ?
C7' C1 C2' 105.0(4) . . ?
C2 C1 C2' 36.54(14) . . ?
C2' C2 C3 81.343(6) . . ?
C2' C2 C1 72.7(3) . . ?
C3 C2 C1 123.8(3) . . ?
C2' C2 C3' 60.605(6) . . ?
C3 C2 C3' 21.1 . . ?
C1 C2 C3' 109.8(3) . . ?
C2' C2 C6' 116.634(5) . . ?
C3 C2 C6' 147.8 . . ?
C1 C2 C6' 48.9(3) . . ?
C3' C2 C6' 151.493(2) . . ?
C2' C2 H2A 170.5 . . ?
C3 C2 H2A 106.4 . . ?
C1 C2 H2A 106.3(3) . . ?
C3' C2 H2A 127.4 . . ?
C6' C2 H2A 59.5 . . ?
C2' C2 H2B 65.4 . . ?
C3 C2 H2B 106.4 . . ?
C1 C2 H2B 106.4(3) . . ?
C3' C2 H2B 98.6 . . ?
C6' C2 H2B 105.5 . . ?
H2A C2 H2B 106.4 . . ?
C2' C2 H2'A 56.5 . . ?
C3 C2 H2'A 100.9 . . ?
C1 C2 H2'A 104.4(3) . . ?
C3' C2 H2'A 91.0 . . ?
C6' C2 H2'A 111.3 . . ?
H2A C2 H2'A 115.5 . . ?
H2B C2 H2'A 9.3 . . ?
C2 C2' C3' 82.347(6) . . ?
C2 C2' C3 57.333(3) . . ?
C3' C2' C3 25.295(3) . . ?
C2 C2' C1 70.7(3) . . ?
C3' C2' C1 120.0(3) . . ?
C3 C2' C1 109.2(3) . . ?
C2 C2' H2B 56.3 . . ?
C3' C2' H2B 107.1 . . ?
C3 C2' H2B 88.2 . . ?
C1 C2' H2B 100.6(3) . . ?
C2 C2' H2'A 64.8 . . ?
C3' C2' H2'A 107.3 . . ?
C3 C2' H2'A 91.2 . . ?
C1 C2' H2'A 107.5(2) . . ?
H2B C2' H2'A 9.0 . . ?
C2 C2' H2'B 169.2 . . ?
C3' C2' H2'B 107.3 . . ?
C3 C2' H2'B 131.8 . . ?
C1 C2' H2'B 107.1(3) . . ?
H2B C2' H2'B 115.0 . . ?
H2'A C2' H2'B 106.9 . . ?
C2 C2' H3B 95.5 . . ?
C3' C2' H3B 16.3 . . ?
C3 C2' H3B 38.5 . . ?
C1 C2' H3B 134.3(3) . . ?
H2B C2' H3B 107.1 . . ?
H2'A C2' H3B 104.7 . . ?
H2'B C2' H3B 93.4 . . ?
C3' C3 C2 113.721(4) . . ?
C3' C3 C2' 72.9 . . ?
C2 C3 C2' 41.324(3) . . ?
C3' C3 C4 92.401(7) . . ?
C2 C3 C4 109.667(6) . . ?
C2' C3 C4 118.870(3) . . ?
C3' C3 C4' 56.924(6) . . ?
C2 C3 C4' 118.400(4) . . ?
C2' C3 C4' 101.219(3) . . ?
C4 C3 C4' 35.6 . . ?
C3' C3 H3A 120.0 . . ?
C2 C3 H3A 109.7 . . ?
C2' C3 H3A 129.3 . . ?
C4 C3 H3A 109.7 . . ?
C4' C3 H3A 127.6 . . ?
C3' C3 H3B 17.8 . . ?
C2 C3 H3B 109.7 . . ?
C2' C3 H3B 68.9 . . ?
C4 C3 H3B 109.7 . . ?
C4' C3 H3B 74.5 . . ?
H3A C3 H3B 108.2 . . ?
C3' C3 H3'A 102.6 . . ?
C2 C3 H3'A 128.0 . . ?
C2' C3 H3'A 136.5 . . ?
C4 C3 H3'A 104.4 . . ?
C4' C3 H3'A 112.3 . . ?
H3A C3 H3'A 19.3 . . ?
H3B C3 H3'A 93.7 . . ?
C3' C3 H3'B 22.9 . . ?
C2 C3 H3'B 121.7 . . ?
C2' C3 H3'B 81.4 . . ?
C4 C3 H3'B 107.3 . . ?
C4' C3 H3'B 74.2 . . ?
H3A C3 H3'B 97.9 . . ?
H3B C3 H3'B 13.0 . . ?
H3'A C3 H3'B 82.0 . . ?
C3 C3' C4' 98.615(8) . . ?
C3 C3' C2' 81.773(4) . . ?
C4' C3' C2' 117.050(3) . . ?
C3 C3' C2 45.196(4) . . ?
C4' C3' C2 109.860(7) . . ?
C2' C3' C2 37.0 . . ?
C3 C3' C4 64.821(5) . . ?
C4' C3' C4 33.940(3) . . ?
C2' C3' C4 112.356(5) . . ?
C2 C3' C4 87.035(6) . . ?
C3 C3' H3A 36.7 . . ?
C4' C3' H3A 113.3 . . ?
C2' C3' H3A 103.5 . . ?
C2 C3' H3A 73.9 . . ?
C4 C3' H3A 83.3 . . ?
C3 C3' H3B 133.4 . . ?
C4' C3' H3B 127.1 . . ?
C2' C3' H3B 84.2 . . ?
C2 C3' H3B 113.7 . . ?
C4 C3' H3B 158.7 . . ?
H3A C3' H3B 106.5 . . ?
C3 C3' H3'A 37.2 . . ?
C4' C3' H3'A 108.0 . . ?
C2' C3' H3'A 108.0 . . ?
C2 C3' H3'A 77.0 . . ?
C4 C3' H3'A 78.8 . . ?
H3A C3' H3'A 5.5 . . ?
H3B C3' H3'A 109.7 . . ?
C3 C3' H3'B 142.1 . . ?
C4' C3' H3'B 108.0 . . ?
C2' C3' H3'B 108.0 . . ?
C2 C3' H3'B 138.2 . . ?
C4 C3' H3'B 134.8 . . ?
H3A C3' H3'B 106.4 . . ?
H3B C3' H3'B 24.8 . . ?
H3'A C3' H3'B 107.3 . . ?
C4' C4 C3 74.096(7) . . ?
C4' C4 C5 63.6(2) . . ?
C3 C4 C5 114.8(3) . . ?
C4' C4 C3' 51.408(5) . . ?
C3 C4 C3' 22.778(2) . . ?
C5 C4 C3' 100.6(2) . . ?
C4' C4 H4A 171.2 . . ?
C3 C4 H4A 108.5 . . ?
C5 C4 H4A 108.2(2) . . ?
C3' C4 H4A 131.2 . . ?
C4' C4 H4B 79.1 . . ?
C3 C4 H4B 108.5 . . ?
C5 C4 H4B 109.2(3) . . ?
C3' C4 H4B 98.8 . . ?
H4A C4 H4B 107.5 . . ?
C4' C4 H4'A 72.8 . . ?
C3 C4 H4'A 102.2 . . ?
C5 C4 H4'A 109.1(3) . . ?
C3' C4 H4'A 91.4 . . ?
H4A C4 H4'A 114.2 . . ?
H4B C4 H4'A 7.6 . . ?
C4 C4' C3' 94.652(8) . . ?
C4 C4' C5 82.6(3) . . ?
C3' C4' C5 131.5(3) . . ?
C4 C4' C3 70.296(7) . . ?
C3' C4' C3 24.461(1) . . ?
C5 C4' C3 123.0(3) . . ?
C4 C4' C8 131.616(5) . . ?
C3' C4' C8 121.087(6) . . ?
C5 C4' C8 49.6(3) . . ?
C3 C4' C8 138.063(5) . . ?
C4 C4' H3B 106.2 . . ?
C3' C4' H3B 11.9 . . ?
C5 C4' H3B 134.6(3) . . ?
C3 C4' H3B 36.3 . . ?
C8 C4' H3B 112.9 . . ?
C4 C4' H4B 52.0 . . ?
C3' C4' H4B 109.1 . . ?
C5 C4' H4B 106.7(3) . . ?
C3 C4' H4B 94.7 . . ?
C8 C4' H4B 127.2 . . ?
H3B C4' H4B 113.6 . . ?
C4 C4' H4'A 41.1 . . ?
C3' C4' H4'A 104.2 . . ?
C5 C4' H4'A 104.6(3) . . ?
C3 C4' H4'A 86.8 . . ?
C8 C4' H4'A 134.3 . . ?
H3B C4' H4'A 110.7 . . ?
H4B C4' H4'A 11.3 . . ?
C4 C4' H4'B 145.6 . . ?
C3' C4' H4'B 104.2 . . ?
C5 C4' H4'B 104.6(3) . . ?
C3 C4' H4'B 126.2 . . ?
C8 C4' H4'B 59.9 . . ?
H3B C4' H4'B 92.6 . . ?
H4B C4' H4'B 94.3 . . ?
H4'A C4' H4'B 105.5 . . ?
C4' C5 C9' 119.0(5) . . ?
C4' C5 C9 129.7(5) . . ?
C9' C5 C9 16.91(8) . . ?
C4' C5 C8' 100.2(4) . . ?
C9' C5 C8' 108.1(4) . . ?
C9 C5 C8' 92.1(4) . . ?
C4' C5 C8 82.9(3) . . ?
C9' C5 C8 123.2(5) . . ?
C9 C5 C8 108.5(5) . . ?
C8' C5 C8 18.55(9) . . ?
C4' C5 N1 113.0(5) . . ?
C9' C5 N1 108.3(5) . . ?
C9 C5 N1 109.1(4) . . ?
C8' C5 N1 107.4(5) . . ?
C8 C5 N1 108.5(5) . . ?
C4' C5 C4 33.8(2) . . ?
C9' C5 C4 94.2(4) . . ?
C9 C5 C4 109.8(4) . . ?
C8' C5 C4 132.5(4) . . ?
C8 C5 C4 116.4(4) . . ?
N1 C5 C4 104.3(5) . . ?
C6' C6 C1 77.1(3) . . ?
C6' C6 C7' 121.679(4) . . ?
C1 C6 C7' 48.5(3) . . ?
C6' C6 H6A 149.5 . . ?
C1 C6 H6A 109.2(2) . . ?
C7' C6 H6A 78.4 . . ?
C6' C6 H6B 43.1 . . ?
C1 C6 H6B 109.0(3) . . ?
C7' C6 H6B 156.8 . . ?
H6A C6 H6B 109.5 . . ?
C6' C6 H6C 95.2 . . ?
C1 C6 H6C 110.2(3) . . ?
C7' C6 H6C 87.1 . . ?
H6A C6 H6C 109.5 . . ?
H6B C6 H6C 109.5 . . ?
C6' C6 H6'A 54.7 . . ?
C1 C6 H6'A 98.7(2) . . ?
C7' C6 H6'A 108.3 . . ?
H6A C6 H6'A 146.1 . . ?
H6B C6 H6'A 77.7 . . ?
H6C C6 H6'A 40.5 . . ?
C6' C6 H6'B 88.4 . . ?
C1 C6 H6'B 130.5(3) . . ?
C7' C6 H6'B 140.0 . . ?
H6A C6 H6'B 64.5 . . ?
H6B C6 H6'B 45.5 . . ?
H6C C6 H6'B 118.1 . . ?
H6'A C6 H6'B 110.7 . . ?
C6 C6' C1 77.4(3) . . ?
C6 C6' C2 122.831(3) . . ?
C1 C6' C2 50.1(2) . . ?
C6 C6' H6A 17.9 . . ?
C1 C6' H6A 82.8(2) . . ?
C2 C6' H6A 132.5 . . ?
C6 C6' H6B 92.1 . . ?
C1 C6' H6B 136.5(2) . . ?
C2 C6' H6B 140.0 . . ?
H6A C6' H6B 76.9 . . ?
C6 C6' H6C 51.4 . . ?
C1 C6' H6C 96.8(3) . . ?
C2 C6' H6C 108.0 . . ?
H6A C6' H6C 66.6 . . ?
H6B C6' H6C 109.3 . . ?
C6 C6' H6'A 90.2 . . ?
C1 C6' H6'A 110.2(3) . . ?
C2 C6' H6'A 88.7 . . ?
H6A C6' H6'A 104.5 . . ?
H6B C6' H6'A 112.0 . . ?
H6C C6' H6'A 38.8 . . ?
C6 C6' H6'B 46.8 . . ?
C1 C6' H6'B 109.2(2) . . ?
C2 C6' H6'B 157.5 . . ?
H6A C6' H6'B 31.5 . . ?
H6B C6' H6'B 45.6 . . ?
H6C C6' H6'B 80.9 . . ?
H6'A C6' H6'B 109.5 . . ?
C6 C6' H6'C 154.6 . . ?
C1 C6' H6'C 109.0(3) . . ?
C2 C6' H6'C 75.0 . . ?
H6A C6' H6'C 136.6 . . ?
H6B C6' H6'C 66.0 . . ?
H6C C6' H6'C 146.1 . . ?
H6'A C6' H6'C 109.5 . . ?
H6'B C6' H6'C 109.5 . . ?
C7' C7 C1 77.3(2) . . ?
C7' C7 H7A 50.8 . . ?
C1 C7 H7A 109.1(2) . . ?
C7' C7 H7B 85.3 . . ?
C1 C7 H7B 110.2(2) . . ?
H7A C7 H7B 109.5 . . ?
C7' C7 H7C 159.5 . . ?
C1 C7 H7C 109.1(2) . . ?
H7A C7 H7C 109.5 . . ?
H7B C7 H7C 109.5 . . ?
C7' C7 H7'A 54.7 . . ?
C1 C7 H7'A 98.8(3) . . ?
H7A C7 H7'A 87.8 . . ?
H7B C7 H7'A 30.6 . . ?
H7C C7 H7'A 139.1 . . ?
C7' C7 H7'B 88.4 . . ?
C1 C7 H7'B 130.6(2) . . ?
H7A C7 H7'B 37.8 . . ?
H7B C7 H7'B 115.5 . . ?
H7C C7 H7'B 72.6 . . ?
H7'A C7 H7'B 110.7 . . ?
C7 C7' C1 77.2(2) . . ?
C7 C7' C6 121.666(3) . . ?
C1 C7' C6 48.3(3) . . ?
C7 C7' H7A 84.7 . . ?
C1 C7' H7A 125.4(3) . . ?
C6 C7' H7A 140.1 . . ?
C7 C7' H7B 58.0 . . ?
C1 C7' H7B 101.0(2) . . ?
C6 C7' H7B 107.8 . . ?
H7A C7' H7B 111.9 . . ?
C7 C7' H7'A 90.2 . . ?
C1 C7' H7'A 110.1(2) . . ?
C6 C7' H7'A 90.6 . . ?
H7A C7' H7'A 121.1 . . ?
H7B C7' H7'A 32.2 . . ?
C7 C7' H7'B 46.8 . . ?
C1 C7' H7'B 109.1(3) . . ?
C6 C7' H7'B 155.2 . . ?
H7A C7' H7'B 38.1 . . ?
H7B C7' H7'B 84.6 . . ?
H7'A C7' H7'B 109.5 . . ?
C7 C7' H7'C 154.6 . . ?
C1 C7' H7'C 109.2(2) . . ?
C6 C7' H7'C 75.5 . . ?
H7A C7' H7'C 71.5 . . ?
H7B C7' H7'C 139.4 . . ?
H7'A C7' H7'C 109.5 . . ?
H7'B C7' H7'C 109.5 . . ?
C5 C8 C4' 47.4(2) . . ?
C5 C8 H8A 109.7(2) . . ?
C4' C8 H8A 155.8 . . ?
C5 C8 H8B 109.9(3) . . ?
C4' C8 H8B 77.8 . . ?
H8A C8 H8B 109.5 . . ?
C5 C8 H8C 108.8(3) . . ?
C4' C8 H8C 88.5 . . ?
H8A C8 H8C 109.5 . . ?
H8B C8 H8C 109.5 . . ?
C5 C8 H8'A 88.9(2) . . ?
C4' C8 H8'A 136.2 . . ?
H8A C8 H8'A 24.2 . . ?
H8B C8 H8'A 130.5 . . ?
H8C C8 H8'A 106.4 . . ?
C5 C8 H8'B 134.5(3) . . ?
C4' C8 H8'B 120.8 . . ?
H8A C8 H8'B 67.0 . . ?
H8B C8 H8'B 43.7 . . ?
H8C C8 H8'B 114.9 . . ?
H8'A C8 H8'B 90.3 . . ?
C5 C8 H8'C 101.5(3) . . ?
C4' C8 H8'C 105.5 . . ?
H8A C8 H8'C 84.9 . . ?
H8B C8 H8'C 137.6 . . ?
H8C C8 H8'C 30.9 . . ?
H8'A C8 H8'C 76.4 . . ?
H8'B C8 H8'C 122.4 . . ?
C5 C8' H8A 134.4(3) . . ?
C5 C8' H8B 89.2(2) . . ?
H8A C8' H8B 90.3 . . ?
C5 C8' H8C 101.6(2) . . ?
H8A C8' H8C 122.4 . . ?
H8B C8' H8C 76.4 . . ?
C5 C8' H8'A 109.7(2) . . ?
H8A C8' H8'A 43.7 . . ?
H8B C8' H8'A 130.5 . . ?
H8C C8' H8'A 137.6 . . ?
C5 C8' H8'B 109.9(3) . . ?
H8A C8' H8'B 67.0 . . ?
H8B C8' H8'B 24.2 . . ?
H8C C8' H8'B 84.9 . . ?
H8'A C8' H8'B 109.5 . . ?
C5 C8' H8'C 108.9(3) . . ?
H8A C8' H8'C 114.9 . . ?
H8B C8' H8'C 106.4 . . ?
H8C C8' H8'C 30.9 . . ?
H8'A C8' H8'C 109.5 . . ?
H8'B C8' H8'C 109.5 . . ?
C5 C9 H9A 109.9(3) . . ?
C5 C9 H9B 109.0(3) . . ?
H9A C9 H9B 109.5 . . ?
C5 C9 H9C 109.5(3) . . ?
H9A C9 H9C 109.5 . . ?
H9B C9 H9C 109.5 . . ?
C5 C9 H9'A 125.8(3) . . ?
H9A C9 H9'A 44.8 . . ?
H9B C9 H9'A 124.0 . . ?
H9C C9 H9'A 64.7 . . ?
C5 C9 H9'B 106.7(3) . . ?
H9A C9 H9'B 128.7 . . ?
H9B C9 H9'B 22.4 . . ?
H9C C9 H9'B 90.2 . . ?
H9'A C9 H9'B 126.4 . . ?
C5 C9 H9'C 89.6(3) . . ?
H9A C9 H9'C 133.3 . . ?
H9B C9 H9'C 102.7 . . ?
H9C C9 H9'C 25.6 . . ?
H9'A C9 H9'C 89.2 . . ?
H9'B C9 H9'C 80.5 . . ?
C5 C9' H9A 91.1(3) . . ?
C5 C9' H9B 102.1(3) . . ?
H9A C9' H9B 78.9 . . ?
C5 C9' H9C 134.4(3) . . ?
H9A C9' H9C 94.9 . . ?
H9B C9' H9C 123.4 . . ?
C5 C9' H9'A 109.8(3) . . ?
H9A C9' H9'A 28.0 . . ?
H9B C9' H9'A 95.2 . . ?
H9C C9' H9'A 66.9 . . ?
C5 C9' H9'B 109.1(3) . . ?
H9A C9' H9'B 97.9 . . ?
H9B C9' H9'B 20.3 . . ?
H9C C9' H9'B 114.7 . . ?
H9'A C9' H9'B 109.5 . . ?
C5 C9' H9'C 109.5(3) . . ?
H9A C9' H9'C 137.0 . . ?
H9B C9' H9'C 129.2 . . ?
H9C C9' H9'C 43.8 . . ?
H9'A C9' H9'C 109.5 . . ?
H9'B C9' H9'C 109.5 . . ?
C15 C10 N2 109.9(6) . . ?
C15 C10 C11 109.5(7) . . ?
N2 C10 C11 113.7(6) . . ?
C15 C10 C16 110.3(6) . . ?
N2 C10 C16 108.6(6) . . ?
C11 C10 C16 104.7(6) . . ?
C12 C11 C10 115.5(7) . . ?
C12 C11 H11A 108.4(5) . . ?
C10 C11 H11A 108.4(4) . . ?
C12 C11 H11B 108.4(4) . . ?
C10 C11 H11B 108.4(4) . . ?
H11A C11 H11B 107.5 . . ?
C13 C12 C11 107.5(7) . . ?
C13 C12 H12A 110.2(4) . . ?
C11 C12 H12A 110.2(4) . . ?
C13 C12 H12B 110.2(5) . . ?
C11 C12 H12B 110.2(5) . . ?
H12A C12 H12B 108.5 . . ?
C12 C13 C14 116.2(6) . . ?
C12 C13 H13A 108.2(5) . . ?
C14 C13 H13A 108.2(4) . . ?
C12 C13 H13B 108.2(5) . . ?
C14 C13 H13B 108.2(4) . . ?
H13A C13 H13B 107.4 . . ?
C18 C14 N2 109.8(6) . . ?
C18 C14 C13 108.8(6) . . ?
N2 C14 C13 113.1(6) . . ?
C18 C14 C17 109.5(6) . . ?
N2 C14 C17 109.9(5) . . ?
C13 C14 C17 105.6(6) . . ?
C10 C15 H15A 109.5(4) . . ?
C10 C15 H15B 109.5(4) . . ?
H15A C15 H15B 109.5 . . ?
C10 C15 H15C 109.5(4) . . ?
H15A C15 H15C 109.5 . . ?
H15B C15 H15C 109.5 . . ?
C10 C16 H16A 109.5(4) . . ?
C10 C16 H16B 109.5(4) . . ?
H16A C16 H16B 109.5 . . ?
C10 C16 H16C 109.5(4) . . ?
H16A C16 H16C 109.5 . . ?
H16B C16 H16C 109.5 . . ?
C14 C17 H17A 109.5(4) . . ?
C14 C17 H17B 109.5(4) . . ?
H17A C17 H17B 109.5 . . ?
C14 C17 H17C 109.5(3) . . ?
H17A C17 H17C 109.5 . . ?
H17B C17 H17C 109.5 . . ?
C14 C18 H18A 109.5(4) . . ?
C14 C18 H18B 109.5(4) . . ?
H18A C18 H18B 109.5 . . ?
C14 C18 H18C 109.5(4) . . ?
H18A C18 H18C 109.5 . . ?
H18B C18 H18C 109.5 . . ?
C20 C19 P3 112.1(5) . . ?
C20 C19 H19A 109.2(4) . . ?
P3 C19 H19A 109.2(2) . . ?
C20 C19 H19B 109.2(4) . . ?
P3 C19 H19B 109.2(2) . . ?
H19A C19 H19B 107.9 . . ?
C19 C20 H20A 109.5(4) . . ?
C19 C20 H20B 109.5(4) . . ?
H20A C20 H20B 109.5 . . ?
C19 C20 H20C 109.5(4) . . ?
H20A C20 H20C 109.5 . . ?
H20B C20 H20C 109.5 . . ?
C22 C21 P3 112.5(5) . . ?
C22 C21 H21A 109.1(4) . . ?
P3 C21 H21A 109.1(2) . . ?
C22 C21 H21B 109.1(4) . . ?
P3 C21 H21B 109.1(2) . . ?
H21A C21 H21B 107.8 . . ?
C21 C22 H22A 109.5(4) . . ?
C21 C22 H22B 109.5(4) . . ?
H22A C22 H22B 109.5 . . ?
C21 C22 H22C 109.5(4) . . ?
H22A C22 H22C 109.5 . . ?
H22B C22 H22C 109.5 . . ?
C24 C23 P3 118.5(5) . . ?
C24 C23 H23A 107.7(4) . . ?
P3 C23 H23A 107.7(2) . . ?
C24 C23 H23B 107.7(4) . . ?
P3 C23 H23B 107.7(2) . . ?
H23A C23 H23B 107.1 . . ?
C23 C24 H24A 109.5(4) . . ?
C23 C24 H24B 109.5(4) . . ?
H24A C24 H24B 109.5 . . ?
C23 C24 H24C 109.5(4) . . ?
H24A C24 H24C 109.5 . . ?
H24B C24 H24C 109.5 . . ?
C26 C25 P4 113.0(5) . . ?
C26 C25 H25A 109.0(4) . . ?
P4 C25 H25A 109.0(2) . . ?
C26 C25 H25B 109.0(5) . . ?
P4 C25 H25B 109.0(2) . . ?
H25A C25 H25B 107.8 . . ?
C25 C26 H26A 109.5(4) . . ?
C25 C26 H26B 109.5(5) . . ?
H26A C26 H26B 109.5 . . ?
C25 C26 H26C 109.5(4) . . ?
H26A C26 H26C 109.5 . . ?
H26B C26 H26C 109.5 . . ?
C28 C27 P4 111.9(5) . . ?
C28 C27 H27A 109.2(4) . . ?
P4 C27 H27A 109.2(2) . . ?
C28 C27 H27B 109.2(4) . . ?
P4 C27 H27B 109.2(2) . . ?
H27A C27 H27B 107.9 . . ?
C27 C28 H28A 109.5(4) . . ?
C27 C28 H28B 109.5(4) . . ?
H28A C28 H28B 109.5 . . ?
C27 C28 H28C 109.5(4) . . ?
H28A C28 H28C 109.5 . . ?
H28B C28 H28C 109.5 . . ?
C30 C29 P4 117.2(5) . . ?
C30 C29 H29A 108.0(4) . . ?
P4 C29 H29A 108.0(2) . . ?
C30 C29 H29B 108.0(5) . . ?
P4 C29 H29B 108.0(2) . . ?
H29A C29 H29B 107.2 . . ?
C29 C30 H30A 109.5(4) . . ?
C29 C30 H30B 109.5(5) . . ?
H30A C30 H30B 109.5 . . ?
C29 C30 H30C 109.5(4) . . ?
H30A C30 H30C 109.5 . . ?
H30B C30 H30C 109.5 . . ?

loop_
_geom_bond_atom_site_label_1
_geom_bond_atom_site_label_2
_geom_bond_distance
_geom_bond_site_symmetry_2
_geom_bond_publ_flag
Pd P3 2.330(2) . ?
Pd P4 2.342(2) . ?
Pd P1 2.394(2) . ?
Pd P2 2.399(2) . ?
Pd B1 2.693(7) . ?
P1 B1 1.916(8) . ?
P1 B2 1.953(7) . ?
P2 B2 1.919(8) . ?
P2 B1 1.932(7) . ?
P3 C21 1.816(7) . ?
P3 C19 1.819(7) . ?
P3 C23 1.829(6) . ?
P4 C27 1.824(6) . ?
P4 C25 1.825(6) . ?
P4 C29 1.875(6) . ?
N1 B1 1.427(8) . ?
N1 C1 1.524(8) . ?
N1 C5 1.532(8) . ?
N2 B2 1.416(8) . ?
N2 C10 1.526(8) . ?
N2 C14 1.529(7) . ?
C1 C6' 1.531(7) . ?
C1 C6 1.533(7) . ?
C1 C7 1.534(8) . ?
C1 C7' 1.535(7) . ?
C1 C2 1.559(6) . ?
C1 C2' 1.577(6) . ?
C2 C2' 0.9830(1) . ?
C2 C3 1.2533(1) . ?
C2 C3' 1.6171(1) . ?
C2 C6' 2.0062(1) . ?
C2 H2A 0.96 . ?
C2 H2B 0.96 . ?
C2 H2'A 1.04 . ?
C2' C3' 1.4216(1) . ?
C2' C3 1.4718(1) . ?
C2' H2'A 0.96 . ?
C2' H2'B 0.96 . ?
C2' H3B 1.44 . ?
C3 C3' 0.6354(1) . ?
C3 C4 1.4852(1) . ?
C3 C4' 1.5172(2) . ?
C3 H3A 0.96 . ?
C3 H3B 0.96 . ?
C3 H3'A 0.59 . ?
C3 H3'B 1.51 . ?
C3' C4' 1.2858(1) . ?
C3' C4 1.6397(1) . ?
C3' H3'A 0.96 . ?
C3' H3'B 0.96 . ?
C4 C4' 0.9185(1) . ?
C4 C5 1.635(7) . ?
C4 H4A 0.96 . ?
C4 H4B 0.96 . ?
C4 H4'A 0.66 . ?
C4' C5 1.477(6) . ?
C4' C8 1.9901(2) . ?
C4' H4'A 0.96 . ?
C4' H4'B 0.96 . ?
C5 C9' 1.513(7) . ?
C5 C9 1.514(7) . ?
C5 C8' 1.527(8) . ?
C5 C8 1.528(8) . ?
C6 C6' 0.6767(0) . ?
C6 C7' 2.0368(1) . ?
C6 H6A 0.96 . ?
C6 H6B 0.96 . ?
C6 H6C 0.96 . ?
C6 H6'A 1.18 . ?
C6 H6'B 0.70 . ?
C6' H6'A 0.96 . ?
C6' H6'B 0.96 . ?
C6' H6'C 0.96 . ?
C7 C7' 0.6767(0) . ?
C7 H7A 0.96 . ?
C7 H7B 0.96 . ?
C7 H7C 0.96 . ?
C7 H7'A 1.18 . ?
C7 H7'B 0.70 . ?
C7' H7'A 0.96 . ?
C7' H7'B 0.96 . ?
C7' H7'C 0.96 . ?
C8 H8A 0.96 . ?
C8 H8B 0.96 . ?
C8 H8C 0.96 . ?
C8 H8'A 1.41 . ?
C8 H8'B 0.68 . ?
C8 H8'C 1.09 . ?
C8' H8'A 0.96 . ?
C8' H8'B 0.96 . ?
C8' H8'C 0.96 . ?
C9 H9A 0.96 . ?
C9 H9B 0.96 . ?
C9 H9C 0.96 . ?
C9 H9'A 0.75 . ?
C9 H9'B 1.00 . ?
C9 H9'C 1.39 . ?
C9' H9'A 0.96 . ?
C9' H9'B 0.96 . ?
C9' H9'C 0.96 . ?
C10 C15 1.491(9) . ?
C10 C11 1.531(9) . ?
C10 C16 1.543(9) . ?
C11 C12 1.474(9) . ?
C11 H11A 0.97 . ?
C11 H11B 0.97 . ?
C12 C13 1.474(9) . ?
C12 H12A 0.97 . ?
C12 H12B 0.97 . ?
C13 C14 1.534(8) . ?
C13 H13A 0.97 . ?
C13 H13B 0.97 . ?
C14 C18 1.524(10) . ?
C14 C17 1.542(8) . ?
C15 H15A 0.96 . ?
C15 H15B 0.96 . ?
C15 H15C 0.96 . ?
C16 H16A 0.96 . ?
C16 H16B 0.96 . ?
C16 H16C 0.96 . ?
C17 H17A 0.96 . ?
C17 H17B 0.96 . ?
C17 H17C 0.96 . ?
C18 H18A 0.96 . ?
C18 H18B 0.96 . ?
C18 H18C 0.96 . ?
C19 C20 1.500(8) . ?
C19 H19A 0.97 . ?
C19 H19B 0.97 . ?
C20 H20A 0.96 . ?
C20 H20B 0.96 . ?
C20 H20C 0.96 . ?
C21 C22 1.511(9) . ?
C21 H21A 0.97 . ?
C21 H21B 0.97 . ?
C22 H22A 0.96 . ?
C22 H22B 0.96 . ?
C22 H22C 0.96 . ?
C23 C24 1.524(8) . ?
C23 H23A 0.97 . ?
C23 H23B 0.97 . ?
C24 H24A 0.96 . ?
C24 H24B 0.96 . ?
C24 H24C 0.96 . ?
C25 C26 1.511(8) . ?
C25 H25A 0.97 . ?
C25 H25B 0.97 . ?
C26 H26A 0.96 . ?
C26 H26B 0.96 . ?
C26 H26C 0.96 . ?
C27 C28 1.512(9) . ?
C27 H27A 0.97 . ?
C27 H27B 0.97 . ?
C28 H28A 0.96 . ?
C28 H28B 0.96 . ?
C28 H28C 0.96 . ?
C29 C30 1.502(8) . ?
C29 H29A 0.97 . ?
C29 H29B 0.97 . ?
C30 H30A 0.96 . ?
C30 H30B 0.96 . ?
C30 H30C 0.96 . ?
